data_4324466
loop_
_publ_author_name
'Adil I. Hosein'
'Xavier F. Le Goff'
'Louis Ricard'
'Andrew J. M. Caffyn'

_publ_contact_author_address
;Laboratoire DCPH
Ecole Polytechnique
Route de Saclay
F91128 Palaiseau
France
;
_publ_contact_author_email xavier-frederic.legoff@polytechnique.edu
_publ_contact_author_fax 330169334440
_publ_contact_author_name 'Xavier F. Le Goff'
_publ_contact_author_phone 330169334413
_publ_section_title
;
 Reaction of Perfluoroalkyl Grignard Reagents with Phosphorus Trihalides:
 A New Route to Perfluoroalkyl-phosphonous and -phosphonic Acids
;
_journal_name_full 'Inorganic Chemistry'
_journal_page_first 1484
_journal_page_last 1490
_journal_paper_doi 10.1021/ic102063e
_journal_volume 50
_journal_year 2011
_chemical_formula_sum 'C15 H11 F17 N O3 P'
_chemical_formula_weight 607.22
_chemical_name_systematic
; 
? 
;
_space_group_IT_number 14
_symmetry_cell_setting monoclinic
_symmetry_space_group_name_Hall '-P 2ybc'
_symmetry_space_group_name_H-M 'P 1 21/c 1'
_atom_sites_solution_hydrogens geom
_atom_sites_solution_primary direct
_atom_sites_solution_secondary difmap
_audit_creation_method SHELXL-97
_cell_angle_alpha 90.00
_cell_angle_beta 98.397(1)
_cell_angle_gamma 90.00
_cell_formula_units_Z 4
_cell_length_a 18.909(1)
_cell_length_b 17.485(1)
_cell_length_c 6.732(1)
_cell_measurement_reflns_used 6028
_cell_measurement_temperature 150.0(1)
_cell_measurement_theta_max 30.034
_cell_measurement_theta_min 0.998
_cell_volume 2201.9(4)
_computing_structure_refinement 'SHELXL-97 (Sheldrick, 1997)'
_computing_structure_solution 'SHELXS-97 (Sheldrick, 1990)'
_diffrn_ambient_temperature 150.0(1)
_diffrn_measured_fraction_theta_full 0.998
_diffrn_measured_fraction_theta_max 0.998
_diffrn_measurement_device_type KappaCCD
_diffrn_measurement_method 'phi and omega scans'
_diffrn_radiation_monochromator graphite
_diffrn_radiation_source 'fine-focus sealed tube'
_diffrn_radiation_type MoK\a
_diffrn_radiation_wavelength 0.71069
_diffrn_reflns_av_R_equivalents 0.0321
_diffrn_reflns_av_sigmaI/netI 0.0546
_diffrn_reflns_limit_h_max 26
_diffrn_reflns_limit_h_min -25
_diffrn_reflns_limit_k_max 24
_diffrn_reflns_limit_k_min -22
_diffrn_reflns_limit_l_max 9
_diffrn_reflns_limit_l_min -9
_diffrn_reflns_number 18846
_diffrn_reflns_theta_full 30.03
_diffrn_reflns_theta_max 30.03
_diffrn_reflns_theta_min 3.19
_exptl_absorpt_coefficient_mu 0.287
_exptl_absorpt_correction_T_max 0.9718
_exptl_absorpt_correction_T_min 0.9448
_exptl_absorpt_correction_type multi-scan
_exptl_crystal_colour Colorless
_exptl_crystal_density_diffrn 1.832
_exptl_crystal_description Block
_exptl_crystal_F_000 1200
_exptl_crystal_size_max 0.20
_exptl_crystal_size_mid 0.20
_exptl_crystal_size_min 0.10
_refine_diff_density_max 0.340
_refine_diff_density_min -0.336
_refine_diff_density_rms 0.061
_refine_ls_extinction_method none
_refine_ls_goodness_of_fit_ref 0.970
_refine_ls_hydrogen_treatment constr
_refine_ls_matrix_type full
_refine_ls_number_parameters 335
_refine_ls_number_reflns 6437
_refine_ls_number_restraints 0
_refine_ls_restrained_S_all 0.970
_refine_ls_R_factor_all 0.0894
_refine_ls_R_factor_gt 0.0469
_refine_ls_shift/su_max 0.003
_refine_ls_shift/su_mean 0.000
_refine_ls_structure_factor_coef Fsqd
_refine_ls_weighting_details 'calc w=1/[\s^2^(Fo^2^)+(0.0791P)^2^+0.0000P] where P=(Fo^2^+2Fc^2^)/3'
_refine_ls_weighting_scheme calc
_refine_ls_wR_factor_gt 0.1251
_refine_ls_wR_factor_ref 0.1434
_reflns_number_gt 3877
_reflns_number_total 6437
_reflns_threshold_expression >2sigma(I)
_cod_data_source_file ic102063e_si_001_1.cif
_cod_data_source_block ah528-2
_cod_original_sg_symbol_H-M 'P 1 21/c 1 '
_cod_database_code 4324466

loop_
_symmetry_equiv_pos_as_xyz
'x, y, z'
'-x, y+1/2, -z+1/2'
'-x, -y, -z'
'x, -y-1/2, z-1/2'

loop_
_atom_site_label
_atom_site_type_symbol
_atom_site_fract_x
_atom_site_fract_y
_atom_site_fract_z
_atom_site_U_iso_or_equiv
_atom_site_adp_type
_atom_site_occupancy
_atom_site_symmetry_multiplicity
_atom_site_calc_flag
_atom_site_refinement_flags
P1 P 0.05660(2) -0.09652(3) -0.06948(6) 0.02898(14) Uani 1 1 d .
F1 F 0.15340(7) 0.00962(7) 0.04221(19) 0.0535(3) Uani 1 1 d .
F2 F 0.19010(6) -0.08200(9) -0.13892(17) 0.0558(4) Uani 1 1 d .
F3 F 0.16435(6) -0.07314(8) 0.36264(16) 0.0496(3) Uani 1 1 d .
F4 F 0.17049(7) -0.17967(7) 0.20243(19) 0.0512(3) Uani 1 1 d .
F5 F 0.29015(7) -0.03057(9) 0.1786(2) 0.0624(4) Uani 1 1 d .
F6 F 0.29696(7) -0.15309(10) 0.12277(19) 0.0645(4) Uani 1 1 d .
F7 F 0.29774(6) -0.04841(8) 0.56279(19) 0.0547(4) Uani 1 1 d .
F8 F 0.27603(7) -0.16982(8) 0.53782(19) 0.0566(4) Uani 1 1 d .
F9 F 0.41681(7) -0.08737(10) 0.3416(2) 0.0710(5) Uani 1 1 d .
F10 F 0.39774(8) -0.20240(9) 0.4400(2) 0.0715(5) Uani 1 1 d .
F11 F 0.43648(7) -0.03349(8) 0.7045(2) 0.0614(4) Uani 1 1 d .
F12 F 0.39484(6) -0.13587(9) 0.82738(17) 0.0556(4) Uani 1 1 d .
F13 F 0.54069(6) -0.12731(10) 0.56669(18) 0.0647(4) Uani 1 1 d .
F14 F 0.50424(7) -0.21875(9) 0.7459(2) 0.0652(4) Uani 1 1 d .
F15 F 0.56950(8) -0.03869(10) 0.8950(2) 0.0743(4) Uani 1 1 d .
F16 F 0.52397(7) -0.12113(9) 1.07330(19) 0.0666(4) Uani 1 1 d .
F17 F 0.61665(8) -0.14901(11) 0.9392(2) 0.0786(5) Uani 1 1 d .
O1 O 0.03044(7) -0.03581(7) -0.23215(17) 0.0340(3) Uani 1 1 d .
H1O H 0.0178 0.0066 -0.1875 0.041 Uiso 1 1 d R
O2 O 0.02077(7) -0.08916(7) 0.11387(16) 0.0311(3) Uani 1 1 d .
O3 O 0.05707(7) -0.17274(7) -0.16704(17) 0.0338(3) Uani 1 1 d .
C1 C 0.15124(10) -0.06734(12) 0.0103(3) 0.0353(4) Uani 1 1 d .
C2 C 0.18910(10) -0.10565(12) 0.2042(3) 0.0364(4) Uani 1 1 d .
C3 C 0.27144(11) -0.09977(13) 0.2379(3) 0.0419(5) Uani 1 1 d .
C4 C 0.30779(10) -0.11163(12) 0.4568(3) 0.0387(5) Uani 1 1 d .
C5 C 0.38893(11) -0.12823(14) 0.4775(3) 0.0434(5) Uani 1 1 d .
C6 C 0.43104(11) -0.10982(12) 0.6862(3) 0.0397(5) Uani 1 1 d .
C7 C 0.50793(11) -0.14265(14) 0.7259(3) 0.0443(5) Uani 1 1 d .
C8 C 0.55513(11) -0.11143(15) 0.9130(3) 0.0507(6) Uani 1 1 d .
N1 N -0.00386(8) -0.68880(9) 0.0673(2) 0.0301(3) Uani 1 1 d .
H1N H -0.0142 -0.6551 0.1618 0.036 Uiso 1 1 d R
H2N H -0.0271 -0.6738 -0.0565 0.036 Uiso 1 1 d R
H3N H -0.0175 -0.7316 0.0980 0.036 Uiso 1 1 d R
C9 C 0.21862(11) -0.68323(13) 0.0417(3) 0.0411(5) Uani 1 1 d .
C10 C 0.18291(11) -0.75216(12) 0.0436(3) 0.0391(5) Uani 1 1 d .
H10 H 0.2089 -0.7985 0.0391 0.047 Uiso 1 1 calc R
C11 C 0.11035(10) -0.75548(11) 0.0520(2) 0.0330(4) Uani 1 1 d .
H11 H 0.0864 -0.8032 0.0522 0.040 Uiso 1 1 calc R
C12 C 0.07362(10) -0.68781(11) 0.0600(2) 0.0303(4) Uani 1 1 d .
C13 C 0.10702(11) -0.61800(12) 0.0569(3) 0.0389(5) Uani 1 1 d .
H13 H 0.0808 -0.5718 0.0604 0.047 Uiso 1 1 calc R
C14 C 0.17979(11) -0.61676(13) 0.0486(3) 0.0437(5) Uani 1 1 d .
H14 H 0.2035 -0.5689 0.0475 0.052 Uiso 1 1 calc R
C15 C 0.29821(12) -0.67967(17) 0.0295(4) 0.0581(7) Uani 1 1 d .
H15A H 0.3253 -0.6849 0.1645 0.087 Uiso 1 1 calc R
H15B H 0.3096 -0.6305 -0.0280 0.087 Uiso 1 1 calc R
H15C H 0.3111 -0.7213 -0.0559 0.087 Uiso 1 1 calc R

loop_
_atom_site_aniso_label
_atom_site_aniso_U_11
_atom_site_aniso_U_22
_atom_site_aniso_U_33
_atom_site_aniso_U_23
_atom_site_aniso_U_13
_atom_site_aniso_U_12
P1 0.0349(3) 0.0258(3) 0.0272(2) 0.00068(18) 0.00790(19) -0.0025(2)
F1 0.0541(8) 0.0335(7) 0.0688(8) 0.0045(6) -0.0053(6) -0.0127(6)
F2 0.0430(7) 0.0890(11) 0.0388(6) 0.0032(6) 0.0178(5) -0.0069(7)
F3 0.0383(6) 0.0758(10) 0.0356(6) -0.0077(6) 0.0080(5) 0.0039(6)
F4 0.0524(7) 0.0386(8) 0.0586(7) 0.0093(6) -0.0051(6) -0.0082(6)
F5 0.0421(7) 0.0711(11) 0.0717(9) 0.0272(8) 0.0000(6) -0.0191(7)
F6 0.0505(8) 0.0952(12) 0.0488(7) -0.0206(7) 0.0104(6) 0.0170(8)
F7 0.0430(7) 0.0614(9) 0.0573(7) -0.0192(6) -0.0005(6) 0.0136(6)
F8 0.0460(7) 0.0662(10) 0.0570(7) 0.0186(7) 0.0051(6) -0.0091(7)
F9 0.0379(7) 0.1232(15) 0.0539(7) 0.0270(8) 0.0131(6) -0.0004(8)
F10 0.0592(8) 0.0639(11) 0.0872(10) -0.0328(8) -0.0034(8) 0.0221(7)
F11 0.0504(8) 0.0388(8) 0.0893(10) -0.0081(7) -0.0090(7) 0.0052(6)
F12 0.0434(7) 0.0820(11) 0.0443(7) 0.0081(7) 0.0161(6) 0.0029(7)
F13 0.0409(7) 0.1070(13) 0.0491(7) 0.0092(8) 0.0167(6) 0.0131(7)
F14 0.0656(9) 0.0437(9) 0.0841(10) -0.0003(7) 0.0033(8) 0.0155(7)
F15 0.0581(9) 0.0678(11) 0.0905(10) 0.0146(9) -0.0107(8) -0.0173(8)
F16 0.0634(9) 0.0901(12) 0.0473(7) 0.0042(8) 0.0113(7) -0.0025(8)
F17 0.0510(8) 0.1062(14) 0.0741(9) -0.0045(9) -0.0056(7) 0.0301(9)
O1 0.0465(8) 0.0273(7) 0.0292(6) 0.0023(5) 0.0091(6) 0.0036(6)
O2 0.0363(7) 0.0297(7) 0.0285(6) 0.0040(5) 0.0085(5) -0.0004(5)
O3 0.0424(7) 0.0281(8) 0.0310(6) -0.0015(5) 0.0056(6) -0.0017(6)
C1 0.0378(10) 0.0331(11) 0.0369(9) 0.0010(8) 0.0121(8) -0.0050(9)
C2 0.0386(10) 0.0356(12) 0.0364(10) -0.0016(8) 0.0103(8) -0.0036(9)
C3 0.0370(10) 0.0488(14) 0.0419(10) 0.0012(10) 0.0126(9) -0.0007(10)
C4 0.0365(10) 0.0384(12) 0.0429(10) -0.0019(9) 0.0117(9) -0.0009(9)
C5 0.0389(11) 0.0485(14) 0.0446(11) -0.0029(10) 0.0126(9) 0.0040(10)
C6 0.0384(10) 0.0352(12) 0.0475(11) 0.0041(9) 0.0131(9) 0.0043(9)
C7 0.0401(11) 0.0453(14) 0.0496(12) 0.0053(10) 0.0135(10) 0.0072(10)
C8 0.0390(11) 0.0565(16) 0.0569(13) 0.0095(11) 0.0082(10) 0.0075(11)
N1 0.0400(9) 0.0251(8) 0.0265(7) -0.0017(6) 0.0092(6) -0.0012(7)
C9 0.0423(11) 0.0488(14) 0.0327(9) 0.0006(9) 0.0077(9) 0.0037(10)
C10 0.0465(11) 0.0424(13) 0.0292(9) 0.0009(8) 0.0077(8) 0.0115(10)
C11 0.0454(11) 0.0297(11) 0.0244(8) -0.0009(7) 0.0068(8) 0.0012(8)
C12 0.0394(10) 0.0314(11) 0.0209(8) -0.0002(7) 0.0074(7) 0.0000(8)
C13 0.0453(11) 0.0312(11) 0.0420(10) -0.0015(9) 0.0129(9) -0.0018(9)
C14 0.0446(11) 0.0400(13) 0.0483(11) -0.0012(10) 0.0126(10) -0.0057(10)
C15 0.0433(12) 0.0693(18) 0.0638(14) -0.0001(13) 0.0150(11) 0.0029(12)

loop_
_atom_type_symbol
_atom_type_description
_atom_type_scat_dispersion_real
_atom_type_scat_dispersion_imag
_atom_type_scat_source
C C 0.0033 0.0016 'International Tables Vol C Tables 4.2.6.8 and 6.1.1.4'
H H 0.0000 0.0000 'International Tables Vol C Tables 4.2.6.8 and 6.1.1.4'
F F 0.0171 0.0103 'International Tables Vol C Tables 4.2.6.8 and 6.1.1.4'
N N 0.0061 0.0033 'International Tables Vol C Tables 4.2.6.8 and 6.1.1.4'
O O 0.0106 0.0060 'International Tables Vol C Tables 4.2.6.8 and 6.1.1.4'
P P 0.1023 0.0942 'International Tables Vol C Tables 4.2.6.8 and 6.1.1.4'

loop_
_geom_angle_atom_site_label_1
_geom_angle_atom_site_label_2
_geom_angle_atom_site_label_3
_geom_angle
O3 P1 O2 118.29(7)
O3 P1 O1 108.85(7)
O2 P1 O1 112.73(7)
O3 P1 C1 107.79(8)
O2 P1 C1 105.65(8)
O1 P1 C1 102.11(8)
P1 O1 H1O 115.2
F2 C1 F1 107.28(15)
F2 C1 C2 108.07(15)
F1 C1 C2 107.18(16)
F2 C1 P1 109.69(13)
F1 C1 P1 108.74(13)
C2 C1 P1 115.56(13)
F4 C2 F3 107.01(15)
F4 C2 C3 108.87(17)
F3 C2 C3 108.33(15)
F4 C2 C1 108.78(16)
F3 C2 C1 108.24(16)
C3 C2 C1 115.31(15)
F5 C3 F6 108.80(16)
F5 C3 C2 108.75(17)
F6 C3 C2 107.94(17)
F5 C3 C4 107.78(17)
F6 C3 C4 108.00(17)
C2 C3 C4 115.41(15)
F8 C4 F7 107.61(15)
F8 C4 C3 109.09(17)
F7 C4 C3 108.53(17)
F8 C4 C5 108.61(17)
F7 C4 C5 108.77(16)
C3 C4 C5 114.04(16)
F9 C5 F10 108.61(17)
F9 C5 C6 108.09(18)
F10 C5 C6 108.19(18)
F9 C5 C4 108.98(18)
F10 C5 C4 108.31(17)
C6 C5 C4 114.53(16)
F12 C6 F11 108.38(17)
F12 C6 C5 109.15(17)
F11 C6 C5 108.24(17)
F12 C6 C7 108.51(17)
F11 C6 C7 107.16(17)
C5 C6 C7 115.21(17)
F14 C7 F13 108.40(18)
F14 C7 C8 107.67(18)
F13 C7 C8 107.69(17)
F14 C7 C6 108.90(18)
F13 C7 C6 108.60(17)
C8 C7 C6 115.39(19)
F15 C8 F16 109.0(2)
F15 C8 F17 107.68(19)
F16 C8 F17 108.49(19)
F15 C8 C7 111.92(19)
F16 C8 C7 110.58(18)
F17 C8 C7 109.1(2)
C12 N1 H1N 109.4
C12 N1 H2N 108.2
H1N N1 H2N 109.0
C12 N1 H3N 111.5
H1N N1 H3N 107.7
H2N N1 H3N 111.0
C14 C9 C10 118.12(19)
C14 C9 C15 120.2(2)
C10 C9 C15 121.6(2)
C9 C10 C11 121.72(19)
C9 C10 H10 119.1
C11 C10 H10 119.1
C12 C11 C10 118.35(18)
C12 C11 H11 120.8
C10 C11 H11 120.8
C13 C12 C11 121.77(18)
C13 C12 N1 118.16(17)
C11 C12 N1 120.06(17)
C12 C13 C14 118.37(19)
C12 C13 H13 120.8
C14 C13 H13 120.8
C9 C14 C13 121.7(2)
C9 C14 H14 119.2
C13 C14 H14 119.2
C9 C15 H15A 109.5
C9 C15 H15B 109.5
H15A C15 H15B 109.5
C9 C15 H15C 109.5
H15A C15 H15C 109.5
H15B C15 H15C 109.5

loop_
_geom_bond_atom_site_label_1
_geom_bond_atom_site_label_2
_geom_bond_distance
P1 O3 1.4862(14)
P1 O2 1.4978(12)
P1 O1 1.5533(13)
P1 C1 1.863(2)
F1 C1 1.362(2)
F2 C1 1.353(2)
F3 C2 1.351(2)
F4 C2 1.341(2)
F5 C3 1.338(3)
F6 C3 1.346(2)
F7 C4 1.344(2)
F8 C4 1.337(2)
F9 C5 1.328(2)
F10 C5 1.336(3)
F11 C6 1.343(2)
F12 C6 1.330(2)
F13 C7 1.341(2)
F14 C7 1.340(3)
F15 C8 1.310(3)
F16 C8 1.314(2)
F17 C8 1.325(3)
O1 H1O 0.8477
C1 C2 1.547(3)
C2 C3 1.544(3)
C3 C4 1.547(3)
C4 C5 1.548(3)
C5 C6 1.544(3)
C6 C7 1.550(3)
C7 C8 1.534(3)
N1 C12 1.473(2)
N1 H1N 0.9087
N1 H2N 0.9221
N1 H3N 0.8277
C9 C14 1.379(3)
C9 C10 1.383(3)
C9 C15 1.521(3)
C10 C11 1.383(3)
C10 H10 0.9500
C11 C12 1.377(3)
C11 H11 0.9500
C12 C13 1.376(3)
C13 C14 1.385(3)
C13 H13 0.9500
C14 H14 0.9500
C15 H15A 0.9800
C15 H15B 0.9800
C15 H15C 0.9800
